data_4326853
loop_
_publ_author_name
'Thomas Kauf'
'Pierre Braunstein'

_publ_contact_author_address
;Laboratoire de Chimie de Coordination
CNRS-UMR 7177
Universit\'e de Strasbourg
Institut le Bel,
4, Rue Blaise Pascal,
67081 Strasbourg,
France
;
_publ_contact_author_email braunstein@unistra.fr
_publ_contact_author_fax (+33)0368851322
_publ_contact_author_name 'Dr. Pierre Braunstein'
_publ_contact_author_phone (+33)0368851308
_publ_section_title
;
 Reactivity of TCNE or TCNQ Derivatives of Quinonoid Zwitterions:
 Platinum-Induced HCN Elimination vs Oxidative-Addition
;
_journal_name_full 'Inorganic Chemistry'
_journal_page_first 11472
_journal_page_last 11480
_journal_paper_doi 10.1021/ic2013045
_journal_volume 50
_journal_year 2011
_chemical_formula_moiety 'C19 H21 N5 O2'
_chemical_formula_sum 'C19 H21 N5 O2'
_chemical_formula_weight 351.41
_chemical_name_systematic
;
 ?
;
_space_group_IT_number 2
_symmetry_cell_setting triclinic
_symmetry_space_group_name_Hall '-P 1'
_symmetry_space_group_name_H-M 'P -1'
_atom_sites_solution_hydrogens geom
_atom_sites_solution_primary direct
_atom_sites_solution_secondary difmap
_audit_creation_method SHELXL-97
_cell_angle_alpha 74.673(3)
_cell_angle_beta 89.656(3)
_cell_angle_gamma 79.527(3)
_cell_formula_units_Z 4
_cell_length_a 9.8756(7)
_cell_length_b 14.1464(7)
_cell_length_c 14.6030(8)
_cell_measurement_reflns_used 19735
_cell_measurement_temperature 173(2)
_cell_measurement_theta_max 27.485
_cell_measurement_theta_min 0.998
_cell_volume 1932.9(2)
_computing_cell_refinement 'Denzo (Nonius B.V., 1998)'
_computing_data_collection 'Collect (Nonius B.V., 1998)'
_computing_data_reduction 'Denzo (Nonius B.V., 1998)'
_computing_molecular_graphics 'PLATON 98 (Spek, 1998)'
_computing_publication_material 'SHELXL-97 (Sheldrick, 1997)'
_computing_structure_refinement 'SHELXL-97 (Sheldrick, 1997)'
_computing_structure_solution 'SHELXS-97 (Sheldrick, 1997)'
_diffrn_ambient_temperature 173(2)
_diffrn_detector_area_resol_mean 9
_diffrn_measured_fraction_theta_full 0.995
_diffrn_measured_fraction_theta_max 0.995
_diffrn_measurement_device_type KappaCCD
_diffrn_measurement_method 'phi and omega scans'
_diffrn_radiation_monochromator graphite
_diffrn_radiation_type MoK\a
_diffrn_radiation_wavelength 0.71073
_diffrn_reflns_av_R_equivalents 0.1215
_diffrn_reflns_av_sigmaI/netI 0.0994
_diffrn_reflns_limit_h_max 12
_diffrn_reflns_limit_h_min -9
_diffrn_reflns_limit_k_max 18
_diffrn_reflns_limit_k_min -18
_diffrn_reflns_limit_l_max 17
_diffrn_reflns_limit_l_min -18
_diffrn_reflns_number 19136
_diffrn_reflns_theta_full 27.45
_diffrn_reflns_theta_max 27.45
_diffrn_reflns_theta_min 1.45
_diffrn_source 'fine-focus sealed tube'
_exptl_absorpt_coefficient_mu 0.082
_exptl_absorpt_correction_type none
_exptl_crystal_colour red
_exptl_crystal_density_diffrn 1.208
_exptl_crystal_description plate
_exptl_crystal_F_000 744
_exptl_crystal_size_max 0.50
_exptl_crystal_size_mid 0.40
_exptl_crystal_size_min 0.04
_refine_diff_density_max 0.966
_refine_diff_density_min -0.536
_refine_diff_density_rms 0.142
_refine_ls_extinction_method none
_refine_ls_goodness_of_fit_ref 1.030
_refine_ls_hydrogen_treatment constr
_refine_ls_matrix_type full
_refine_ls_number_parameters 461
_refine_ls_number_reflns 8789
_refine_ls_number_restraints 0
_refine_ls_restrained_S_all 1.030
_refine_ls_R_factor_all 0.1384
_refine_ls_R_factor_gt 0.0898
_refine_ls_shift/su_max 0.000
_refine_ls_shift/su_mean 0.000
_refine_ls_structure_factor_coef Fsqd
_refine_ls_weighting_details 'calc w=1/[\s^2^(Fo^2^)+(0.1172P)^2^+1.4361P] where P=(Fo^2^+2Fc^2^)/3'
_refine_ls_weighting_scheme calc
_refine_ls_wR_factor_gt 0.2229
_refine_ls_wR_factor_ref 0.2600
_reflns_number_gt 5611
_reflns_number_total 8789
_reflns_threshold_expression I>2sigma(I)
_cod_data_source_file ic2013045_si_001_2.cif
_cod_data_source_block kauf1
_cod_database_code 4326853

loop_
_symmetry_equiv_pos_as_xyz
'x, y, z'
'-x, -y, -z'

loop_
_atom_site_label
_atom_site_type_symbol
_atom_site_fract_x
_atom_site_fract_y
_atom_site_fract_z
_atom_site_U_iso_or_equiv
_atom_site_adp_type
_atom_site_occupancy
_atom_site_symmetry_multiplicity
_atom_site_calc_flag
_atom_site_refinement_flags
C1 C 0.7609(3) 0.5362(2) 0.46163(18) 0.0350(6) Uani 1 1 d .
C2 C 0.6854(3) 0.5625(2) 0.53756(18) 0.0333(6) Uani 1 1 d .
C3 C 0.7167(3) 0.5032(2) 0.63383(19) 0.0344(6) Uani 1 1 d .
C4 C 0.8391(3) 0.4188(2) 0.65232(18) 0.0355(6) Uani 1 1 d .
C5 C 0.9066(3) 0.3874(2) 0.57956(18) 0.0349(6) Uani 1 1 d .
H5 H 0.9767 0.3294 0.5933 0.042 Uiso 1 1 calc R
C6 C 0.8709(3) 0.4418(2) 0.48540(18) 0.0317(6) Uani 1 1 d .
C7 C 1.0282(3) 0.3304(2) 0.4100(2) 0.0405(7) Uani 1 1 d .
H7A H 1.0818 0.3067 0.4715 0.049 Uiso 1 1 calc R
H7B H 1.0930 0.3484 0.3592 0.049 Uiso 1 1 calc R
C8 C 0.9632(4) 0.2472(2) 0.3943(3) 0.0523(8) Uani 1 1 d .
H8A H 0.9078 0.2714 0.3336 0.063 Uiso 1 1 calc R
H8B H 0.9002 0.2280 0.4461 0.063 Uiso 1 1 calc R
C9 C 1.0706(7) 0.1558(4) 0.3913(5) 0.1056(14) Uani 1 1 d .
H9A H 1.1387 0.1763 0.3436 0.127 Uiso 1 1 calc R
H9B H 1.1204 0.1280 0.4541 0.127 Uiso 1 1 calc R
C10 C 1.0077(7) 0.0773(4) 0.3671(5) 0.1056(14) Uani 1 1 d .
H10A H 0.9410 0.0563 0.4147 0.158 Uiso 1 1 calc R
H10B H 1.0799 0.0200 0.3666 0.158 Uiso 1 1 calc R
H10C H 0.9606 0.1040 0.3042 0.158 Uiso 1 1 calc R
C11 C 0.9812(4) 0.2956(3) 0.7833(2) 0.0546(9) Uani 1 1 d .
H11A H 1.0108 0.2980 0.8472 0.065 Uiso 1 1 calc R
H11B H 1.0612 0.3003 0.7423 0.065 Uiso 1 1 calc R
C12 C 0.9356(5) 0.1980(3) 0.7908(3) 0.0700(12) Uani 1 1 d .
H12A H 0.9132 0.1932 0.7264 0.084 Uiso 1 1 calc R
H12B H 0.8511 0.1956 0.8275 0.084 Uiso 1 1 calc R
C13 C 1.0479(8) 0.1099(4) 0.8395(6) 0.137(2) Uani 1 1 d .
H13A H 1.1287 0.1084 0.7991 0.165 Uiso 1 1 calc R
H13B H 1.0775 0.1189 0.9008 0.165 Uiso 1 1 calc R
C14 C 1.0016(8) 0.0179(4) 0.8561(5) 0.137(2) Uani 1 1 d .
H14A H 0.9294 0.0158 0.9025 0.206 Uiso 1 1 calc R
H14B H 1.0790 -0.0372 0.8809 0.206 Uiso 1 1 calc R
H14C H 0.9645 0.0115 0.7964 0.206 Uiso 1 1 calc R
C15 C 0.5672(3) 0.6423(2) 0.51998(19) 0.0355(7) Uani 1 1 d .
C16 C 0.4512(3) 0.6286(2) 0.5792(2) 0.0389(7) Uani 1 1 d .
C17 C 0.5524(3) 0.7317(2) 0.4508(2) 0.0410(7) Uani 1 1 d .
C18 C 0.6649(4) 0.7668(2) 0.4014(2) 0.0443(8) Uani 1 1 d .
C19 C 0.4209(4) 0.7988(3) 0.4323(2) 0.0524(9) Uani 1 1 d .
C20 C 0.7318(3) 0.4723(2) -0.02206(18) 0.0327(6) Uani 1 1 d .
C21 C 0.8083(3) 0.4456(2) 0.06714(17) 0.0312(6) Uani 1 1 d .
C22 C 0.7755(3) 0.5038(2) 0.13336(18) 0.0335(6) Uani 1 1 d .
C23 C 0.6528(3) 0.5879(2) 0.11095(18) 0.0330(6) Uani 1 1 d .
C24 C 0.5849(3) 0.6201(2) 0.02176(18) 0.0339(6) Uani 1 1 d .
H24 H 0.5141 0.6778 0.0066 0.041 Uiso 1 1 calc R
C25 C 0.6222(3) 0.5667(2) -0.04481(17) 0.0308(6) Uani 1 1 d .
C26 C 0.4657(3) 0.6774(2) -0.17825(19) 0.0367(7) Uani 1 1 d .
H26A H 0.4156 0.7052 -0.1294 0.044 Uiso 1 1 calc R
H26B H 0.3978 0.6571 -0.2153 0.044 Uiso 1 1 calc R
C27 C 0.5306(3) 0.7581(2) -0.2445(2) 0.0418(7) Uani 1 1 d .
H27A H 0.5925 0.7828 -0.2069 0.050 Uiso 1 1 calc R
H27B H 0.5868 0.7292 -0.2904 0.050 Uiso 1 1 calc R
C28 C 0.4209(4) 0.8448(2) -0.2984(3) 0.0574(10) Uani 1 1 d .
H28A H 0.3578 0.8195 -0.3346 0.069 Uiso 1 1 calc R
H28B H 0.3660 0.8741 -0.2523 0.069 Uiso 1 1 calc R
C29 C 0.4821(6) 0.9256(3) -0.3667(3) 0.0931(17) Uani 1 1 d .
H29A H 0.5441 0.9513 -0.3312 0.140 Uiso 1 1 calc R
H29B H 0.4078 0.9800 -0.3989 0.140 Uiso 1 1 calc R
H29C H 0.5338 0.8975 -0.4139 0.140 Uiso 1 1 calc R
C30 C 0.5127(4) 0.7125(2) 0.1810(2) 0.0455(8) Uani 1 1 d .
H30A H 0.4781 0.7068 0.2456 0.055 Uiso 1 1 calc R
H30B H 0.4346 0.7133 0.1383 0.055 Uiso 1 1 calc R
C31 C 0.5663(4) 0.8091(2) 0.1468(2) 0.0504(8) Uani 1 1 d .
H31A H 0.5931 0.8171 0.0801 0.060 Uiso 1 1 calc R
H31B H 0.6501 0.8050 0.1857 0.060 Uiso 1 1 calc R
C32 C 0.4619(4) 0.9005(3) 0.1523(3) 0.0608(10) Uani 1 1 d .
H32A H 0.4255 0.8890 0.2169 0.073 Uiso 1 1 calc R
H32B H 0.3837 0.9106 0.1065 0.073 Uiso 1 1 calc R
C33 C 0.5255(5) 0.9942(3) 0.1304(3) 0.0798(14) Uani 1 1 d .
H33A H 0.5986 0.9862 0.1784 0.120 Uiso 1 1 calc R
H33B H 0.4543 1.0520 0.1313 0.120 Uiso 1 1 calc R
H33C H 0.5645 1.0044 0.0674 0.120 Uiso 1 1 calc R
C34 C 0.9268(3) 0.3677(2) 0.08735(18) 0.0340(6) Uani 1 1 d .
C35 C 1.0425(3) 0.3790(2) 0.1421(2) 0.0396(7) Uani 1 1 d .
C36 C 0.9476(3) 0.2812(2) 0.0590(2) 0.0400(7) Uani 1 1 d .
C37 C 0.8377(4) 0.2448(2) 0.0256(2) 0.0421(7) Uani 1 1 d .
C38 C 1.0823(4) 0.2191(3) 0.0694(3) 0.0557(9) Uani 1 1 d .
N1 N 0.9262(3) 0.41926(18) 0.41066(16) 0.0359(6) Uani 1 1 d .
H1N H 0.8995 0.4617 0.3552 0.043 Uiso 1 1 calc R
N2 N 0.8715(3) 0.3796(2) 0.74416(16) 0.0445(6) Uani 1 1 d .
H2N H 0.8225 0.4067 0.7844 0.053 Uiso 1 1 calc R
N3 N 0.3568(3) 0.6203(2) 0.6237(2) 0.0548(7) Uani 1 1 d .
N4 N 0.7570(4) 0.7985(2) 0.3665(2) 0.0588(8) Uani 1 1 d .
N5 N 0.3159(4) 0.8510(3) 0.4170(3) 0.0801(11) Uani 1 1 d .
N6 N 0.5679(3) 0.58982(17) -0.13130(15) 0.0329(5) Uani 1 1 d .
H6N H 0.5964 0.5475 -0.1651 0.039 Uiso 1 1 calc R
N7 N 0.6201(3) 0.62626(19) 0.18279(16) 0.0420(6) Uani 1 1 d .
H7N H 0.6674 0.5972 0.2369 0.050 Uiso 1 1 calc R
N8 N 1.1374(3) 0.3829(2) 0.1842(2) 0.0542(7) Uani 1 1 d .
N9 N 0.7496(4) 0.2100(2) 0.0057(2) 0.0552(8) Uani 1 1 d .
N10 N 1.1905(4) 0.1729(3) 0.0759(3) 0.0872(12) Uani 1 1 d .
O1 O 0.7402(2) 0.58306(15) 0.37668(13) 0.0442(6) Uani 1 1 d .
O2 O 0.6515(2) 0.51889(17) 0.70197(14) 0.0466(6) Uani 1 1 d .
O3 O 0.7536(2) 0.42663(15) -0.08346(13) 0.0423(5) Uani 1 1 d .
O4 O 0.8407(2) 0.48799(16) 0.20954(13) 0.0458(6) Uani 1 1 d .

loop_
_atom_site_aniso_label
_atom_site_aniso_U_11
_atom_site_aniso_U_22
_atom_site_aniso_U_33
_atom_site_aniso_U_23
_atom_site_aniso_U_13
_atom_site_aniso_U_12
C1 0.0493(18) 0.0336(14) 0.0237(13) -0.0093(11) -0.0072(12) -0.0087(13)
C2 0.0442(17) 0.0336(14) 0.0238(13) -0.0102(11) -0.0083(11) -0.0075(12)
C3 0.0414(16) 0.0395(15) 0.0238(13) -0.0113(11) -0.0042(12) -0.0070(13)
C4 0.0449(17) 0.0362(15) 0.0220(13) -0.0031(11) -0.0053(11) -0.0061(13)
C5 0.0434(17) 0.0367(14) 0.0228(13) -0.0062(11) -0.0039(11) -0.0051(13)
C6 0.0392(16) 0.0336(14) 0.0244(13) -0.0097(11) -0.0019(11) -0.0095(12)
C7 0.0431(17) 0.0474(17) 0.0296(14) -0.0122(13) -0.0024(12) -0.0019(14)
C8 0.057(2) 0.0443(18) 0.055(2) -0.0174(15) 0.0008(17) -0.0013(16)
C9 0.121(3) 0.062(2) 0.133(3) -0.045(2) -0.019(3) 0.015(2)
C10 0.121(3) 0.062(2) 0.133(3) -0.045(2) -0.019(3) 0.015(2)
C11 0.057(2) 0.068(2) 0.0231(14) 0.0000(14) -0.0064(14) 0.0115(18)
C12 0.082(3) 0.062(2) 0.044(2) 0.0073(17) 0.0073(19) 0.012(2)
C13 0.165(5) 0.068(2) 0.133(4) 0.024(3) 0.006(4) 0.019(3)
C14 0.165(5) 0.068(2) 0.133(4) 0.024(3) 0.006(4) 0.019(3)
C15 0.0444(17) 0.0390(15) 0.0255(13) -0.0132(11) -0.0077(12) -0.0066(13)
C16 0.0438(18) 0.0386(16) 0.0362(15) -0.0137(13) -0.0067(14) -0.0073(14)
C17 0.0514(19) 0.0398(16) 0.0281(14) -0.0090(12) -0.0076(13) 0.0010(14)
C18 0.059(2) 0.0375(16) 0.0293(15) -0.0046(13) -0.0066(15) 0.0014(16)
C19 0.059(2) 0.0512(19) 0.0361(17) -0.0030(14) -0.0031(15) 0.0045(18)
C20 0.0428(17) 0.0330(14) 0.0207(12) -0.0038(11) 0.0013(11) -0.0084(12)
C21 0.0397(16) 0.0329(13) 0.0179(12) -0.0010(10) 0.0021(11) -0.0071(12)
C22 0.0417(16) 0.0359(14) 0.0199(12) -0.0008(11) 0.0014(11) -0.0089(13)
C23 0.0403(16) 0.0342(14) 0.0231(12) -0.0044(11) 0.0010(11) -0.0082(12)
C24 0.0407(16) 0.0348(14) 0.0234(12) -0.0041(11) -0.0029(11) -0.0052(12)
C25 0.0398(16) 0.0324(13) 0.0189(12) -0.0027(10) 0.0012(11) -0.0091(12)
C26 0.0437(17) 0.0394(15) 0.0223(13) -0.0034(11) -0.0045(12) -0.0027(13)
C27 0.054(2) 0.0342(15) 0.0350(15) -0.0055(12) -0.0084(14) -0.0084(14)
C28 0.084(3) 0.0344(16) 0.0461(19) -0.0031(14) -0.0186(18) -0.0012(17)
C29 0.149(5) 0.044(2) 0.068(3) 0.014(2) -0.015(3) -0.015(3)
C30 0.053(2) 0.0503(18) 0.0302(15) -0.0143(13) -0.0036(14) 0.0034(15)
C31 0.062(2) 0.0485(18) 0.0372(16) -0.0154(14) -0.0101(15) 0.0048(16)
C32 0.078(3) 0.051(2) 0.0465(19) -0.0176(16) -0.0100(18) 0.0115(19)
C33 0.102(4) 0.054(2) 0.082(3) -0.027(2) -0.028(3) 0.003(2)
C34 0.0399(16) 0.0397(15) 0.0187(12) -0.0012(11) 0.0019(11) -0.0079(13)
C35 0.0400(17) 0.0441(16) 0.0314(14) -0.0042(12) 0.0033(13) -0.0081(14)
C36 0.0474(18) 0.0407(16) 0.0257(13) -0.0046(12) -0.0021(12) 0.0019(14)
C37 0.057(2) 0.0336(15) 0.0302(14) -0.0081(12) -0.0074(14) 0.0057(14)
C38 0.058(2) 0.055(2) 0.050(2) -0.0171(17) -0.0070(17) 0.0053(18)
N1 0.0462(15) 0.0380(13) 0.0224(11) -0.0065(9) -0.0041(10) -0.0077(11)
N2 0.0524(16) 0.0514(15) 0.0221(11) -0.0056(11) -0.0039(11) 0.0041(13)
N3 0.0476(18) 0.0663(19) 0.0535(17) -0.0194(15) -0.0053(15) -0.0133(15)
N4 0.078(2) 0.0507(17) 0.0403(16) -0.0028(13) 0.0063(16) -0.0077(17)
N5 0.067(2) 0.078(2) 0.069(2) -0.0005(19) -0.0038(18) 0.024(2)
N6 0.0434(14) 0.0316(11) 0.0202(10) -0.0036(9) -0.0015(9) -0.0033(10)
N7 0.0539(16) 0.0439(14) 0.0242(11) -0.0092(10) -0.0063(11) 0.0012(12)
N8 0.0431(17) 0.073(2) 0.0446(15) -0.0103(14) 0.0010(13) -0.0146(15)
N9 0.071(2) 0.0409(15) 0.0499(17) -0.0128(13) -0.0135(15) 0.0002(15)
N10 0.063(2) 0.092(3) 0.100(3) -0.039(2) -0.012(2) 0.021(2)
O1 0.0684(15) 0.0392(11) 0.0208(9) -0.0073(8) -0.0073(9) -0.0004(10)
O2 0.0549(14) 0.0557(13) 0.0255(10) -0.0138(9) -0.0055(9) 0.0032(11)
O3 0.0632(14) 0.0390(11) 0.0205(9) -0.0064(8) -0.0041(9) -0.0004(10)
O4 0.0555(14) 0.0539(13) 0.0226(10) -0.0093(9) -0.0079(9) 0.0022(11)

loop_
_atom_type_symbol
_atom_type_description
_atom_type_scat_dispersion_real
_atom_type_scat_dispersion_imag
_atom_type_scat_source
C C 0.0033 0.0016 'International Tables Vol C Tables 4.2.6.8 and 6.1.1.4'
H H 0.0000 0.0000 'International Tables Vol C Tables 4.2.6.8 and 6.1.1.4'
N N 0.0061 0.0033 'International Tables Vol C Tables 4.2.6.8 and 6.1.1.4'
O O 0.0106 0.0060 'International Tables Vol C Tables 4.2.6.8 and 6.1.1.4'

loop_
_geom_angle_atom_site_label_1
_geom_angle_atom_site_label_2
_geom_angle_atom_site_label_3
_geom_angle
O1 C1 C2 124.6(3)
O1 C1 C6 117.3(3)
C2 C1 C6 118.0(2)
C1 C2 C3 120.5(3)
C1 C2 C15 121.5(2)
C3 C2 C15 117.7(3)
O2 C3 C2 123.8(3)
O2 C3 C4 118.3(2)
C2 C3 C4 117.8(3)
N2 C4 C5 125.3(3)
N2 C4 C3 112.6(3)
C5 C4 C3 122.1(2)
C4 C5 C6 119.5(3)
C4 C5 H5 120.3
C6 C5 H5 120.3
N1 C6 C5 125.2(3)
N1 C6 C1 113.6(2)
C5 C6 C1 121.2(2)
N1 C7 C8 112.5(3)
N1 C7 H7A 109.1
C8 C7 H7A 109.1
N1 C7 H7B 109.1
C8 C7 H7B 109.1
H7A C7 H7B 107.8
C7 C8 C9 112.1(3)
C7 C8 H8A 109.2
C9 C8 H8A 109.2
C7 C8 H8B 109.2
C9 C8 H8B 109.2
H8A C8 H8B 107.9
C10 C9 C8 112.2(5)
C10 C9 H9A 109.2
C8 C9 H9A 109.2
C10 C9 H9B 109.2
C8 C9 H9B 109.2
H9A C9 H9B 107.9
C9 C10 H10A 109.5
C9 C10 H10B 109.5
H10A C10 H10B 109.5
C9 C10 H10C 109.5
H10A C10 H10C 109.5
H10B C10 H10C 109.5
N2 C11 C12 111.4(3)
N2 C11 H11A 109.3
C12 C11 H11A 109.3
N2 C11 H11B 109.3
C12 C11 H11B 109.3
H11A C11 H11B 108.0
C11 C12 C13 111.1(4)
C11 C12 H12A 109.4
C13 C12 H12A 109.4
C11 C12 H12B 109.4
C13 C12 H12B 109.4
H12A C12 H12B 108.0
C14 C13 C12 111.8(6)
C14 C13 H13A 109.2
C12 C13 H13A 109.2
C14 C13 H13B 109.2
C12 C13 H13B 109.2
H13A C13 H13B 107.9
C13 C14 H14A 109.5
C13 C14 H14B 109.5
H14A C14 H14B 109.5
C13 C14 H14C 109.5
H14A C14 H14C 109.5
H14B C14 H14C 109.5
C17 C15 C2 126.4(3)
C17 C15 C16 115.7(3)
C2 C15 C16 117.9(3)
N3 C16 C15 177.7(3)
C15 C17 C18 122.8(3)
C15 C17 C19 120.3(3)
C18 C17 C19 116.6(3)
N4 C18 C17 175.1(3)
N5 C19 C17 178.9(4)
O3 C20 C21 124.4(3)
O3 C20 C25 117.8(2)
C21 C20 C25 117.8(2)
C34 C21 C22 118.5(2)
C34 C21 C20 121.0(2)
C22 C21 C20 120.1(2)
O4 C22 C21 123.7(3)
O4 C22 C23 117.7(2)
C21 C22 C23 118.7(2)
N7 C23 C24 125.2(3)
N7 C23 C22 113.2(2)
C24 C23 C22 121.6(2)
C25 C24 C23 119.1(3)
C25 C24 H24 120.5
C23 C24 H24 120.5
N6 C25 C24 125.1(3)
N6 C25 C20 113.0(2)
C24 C25 C20 121.9(2)
N6 C26 C27 112.3(2)
N6 C26 H26A 109.1
C27 C26 H26A 109.1
N6 C26 H26B 109.1
C27 C26 H26B 109.1
H26A C26 H26B 107.9
C28 C27 C26 111.1(3)
C28 C27 H27A 109.4
C26 C27 H27A 109.4
C28 C27 H27B 109.4
C26 C27 H27B 109.4
H27A C27 H27B 108.0
C29 C28 C27 112.5(4)
C29 C28 H28A 109.1
C27 C28 H28A 109.1
C29 C28 H28B 109.1
C27 C28 H28B 109.1
H28A C28 H28B 107.8
C28 C29 H29A 109.5
C28 C29 H29B 109.5
H29A C29 H29B 109.5
C28 C29 H29C 109.5
H29A C29 H29C 109.5
H29B C29 H29C 109.5
N7 C30 C31 111.3(3)
N7 C30 H30A 109.4
C31 C30 H30A 109.4
N7 C30 H30B 109.4
C31 C30 H30B 109.4
H30A C30 H30B 108.0
C30 C31 C32 113.3(3)
C30 C31 H31A 108.9
C32 C31 H31A 108.9
C30 C31 H31B 108.9
C32 C31 H31B 108.9
H31A C31 H31B 107.7
C31 C32 C33 111.7(4)
C31 C32 H32A 109.3
C33 C32 H32A 109.3
C31 C32 H32B 109.3
C33 C32 H32B 109.3
H32A C32 H32B 107.9
C32 C33 H33A 109.5
C32 C33 H33B 109.5
H33A C33 H33B 109.5
C32 C33 H33C 109.5
H33A C33 H33C 109.5
H33B C33 H33C 109.5
C36 C34 C21 127.3(3)
C36 C34 C35 114.2(3)
C21 C34 C35 118.5(3)
N8 C35 C34 176.1(3)
C34 C36 C37 122.4(3)
C34 C36 C38 120.4(3)
C37 C36 C38 117.0(3)
N9 C37 C36 174.5(3)
N10 C38 C36 177.6(5)
C6 N1 C7 126.4(2)
C6 N1 H1N 116.8
C7 N1 H1N 116.8
C4 N2 C11 125.0(3)
C4 N2 H2N 117.5
C11 N2 H2N 117.5
C25 N6 C26 127.7(2)
C25 N6 H6N 116.2
C26 N6 H6N 116.2
C23 N7 C30 126.0(2)
C23 N7 H7N 117.0
C30 N7 H7N 117.0

loop_
_geom_bond_atom_site_label_1
_geom_bond_atom_site_label_2
_geom_bond_distance
C1 O1 1.241(3)
C1 C2 1.425(4)
C1 C6 1.522(4)
C2 C3 1.436(4)
C2 C15 1.440(4)
C3 O2 1.229(3)
C3 C4 1.506(4)
C4 N2 1.325(3)
C4 C5 1.380(4)
C5 C6 1.398(4)
C5 H5 0.9500
C6 N1 1.305(4)
C7 N1 1.463(4)
C7 C8 1.506(5)
C7 H7A 0.9900
C7 H7B 0.9900
C8 C9 1.526(6)
C8 H8A 0.9900
C8 H8B 0.9900
C9 C10 1.485(7)
C9 H9A 0.9900
C9 H9B 0.9900
C10 H10A 0.9800
C10 H10B 0.9800
C10 H10C 0.9800
C11 N2 1.446(4)
C11 C12 1.506(6)
C11 H11A 0.9900
C11 H11B 0.9900
C12 C13 1.526(7)
C12 H12A 0.9900
C12 H12B 0.9900
C13 C14 1.417(9)
C13 H13A 0.9900
C13 H13B 0.9900
C14 H14A 0.9800
C14 H14B 0.9800
C14 H14C 0.9800
C15 C17 1.379(4)
C15 C16 1.441(5)
C16 N3 1.139(4)
C17 C18 1.415(5)
C17 C19 1.442(5)
C18 N4 1.144(5)
C19 N5 1.144(5)
C20 O3 1.234(3)
C20 C21 1.434(4)
C20 C25 1.520(4)
C21 C34 1.426(4)
C21 C22 1.428(4)
C22 O4 1.236(3)
C22 C23 1.505(4)
C23 N7 1.317(4)
C23 C24 1.392(4)
C24 C25 1.391(4)
C24 H24 0.9500
C25 N6 1.310(3)
C26 N6 1.459(3)
C26 C27 1.525(4)
C26 H26A 0.9900
C26 H26B 0.9900
C27 C28 1.522(4)
C27 H27A 0.9900
C27 H27B 0.9900
C28 C29 1.518(6)
C28 H28A 0.9900
C28 H28B 0.9900
C29 H29A 0.9800
C29 H29B 0.9800
C29 H29C 0.9800
C30 N7 1.458(4)
C30 C31 1.517(5)
C30 H30A 0.9900
C30 H30B 0.9900
C31 C32 1.520(5)
C31 H31A 0.9900
C31 H31B 0.9900
C32 C33 1.526(6)
C32 H32A 0.9900
C32 H32B 0.9900
C33 H33A 0.9800
C33 H33B 0.9800
C33 H33C 0.9800
C34 C36 1.374(4)
C34 C35 1.455(4)
C35 N8 1.141(4)
C36 C37 1.422(5)
C36 C38 1.439(5)
C37 N9 1.149(4)
C38 N10 1.137(5)
N1 H1N 0.8800
N2 H2N 0.8800
N6 H6N 0.8800
N7 H7N 0.8800

loop_
_geom_hbond_atom_site_label_D
_geom_hbond_atom_site_label_H
_geom_hbond_atom_site_label_A
_geom_hbond_distance_DH
_geom_hbond_distance_HA
_geom_hbond_distance_DA
_geom_hbond_angle_DHA
_geom_hbond_site_symmetry_A
N1 H1N O4 0.88 2.13 2.916(3) 149.2 .
N2 H2N O3 0.88 2.11 2.950(3) 158.5 1_556
N6 H6N O2 0.88 2.13 2.930(3) 150.2 1_554
N7 H7N O1 0.88 2.11 2.943(3) 156.4 .

loop_
_geom_torsion_atom_site_label_1
_geom_torsion_atom_site_label_2
_geom_torsion_atom_site_label_3
_geom_torsion_atom_site_label_4
_geom_torsion
O1 C1 C2 C3 179.7(3)
C6 C1 C2 C3 2.4(4)
O1 C1 C2 C15 6.2(4)
C6 C1 C2 C15 -171.1(2)
C1 C2 C3 O2 -176.4(3)
C15 C2 C3 O2 -2.7(4)
C1 C2 C3 C4 5.4(4)
C15 C2 C3 C4 179.1(2)
O2 C3 C4 N2 -8.4(4)
C2 C3 C4 N2 169.9(3)
O2 C3 C4 C5 171.0(3)
C2 C3 C4 C5 -10.7(4)
N2 C4 C5 C6 -173.5(3)
C3 C4 C5 C6 7.1(4)
C4 C5 C6 N1 -179.4(3)
C4 C5 C6 C1 1.3(4)
O1 C1 C6 N1 -3.0(4)
C2 C1 C6 N1 174.5(2)
O1 C1 C6 C5 176.3(3)
C2 C1 C6 C5 -6.1(4)
N1 C7 C8 C9 178.6(4)
C7 C8 C9 C10 -174.8(5)
N2 C11 C12 C13 -175.4(4)
C11 C12 C13 C14 173.8(6)
C1 C2 C15 C17 -38.5(4)
C3 C2 C15 C17 147.9(3)
C1 C2 C15 C16 141.1(3)
C3 C2 C15 C16 -32.5(3)
C2 C15 C17 C18 -15.1(4)
C16 C15 C17 C18 165.3(3)
C2 C15 C17 C19 171.0(3)
C16 C15 C17 C19 -8.6(4)
O3 C20 C21 C34 6.3(4)
C25 C20 C21 C34 -170.0(2)
O3 C20 C21 C22 179.6(3)
C25 C20 C21 C22 3.3(4)
C34 C21 C22 O4 -3.2(4)
C20 C21 C22 O4 -176.6(3)
C34 C21 C22 C23 178.3(2)
C20 C21 C22 C23 4.9(4)
O4 C22 C23 N7 -8.3(4)
C21 C22 C23 N7 170.3(3)
O4 C22 C23 C24 170.9(3)
C21 C22 C23 C24 -10.5(4)
N7 C23 C24 C25 -174.0(3)
C22 C23 C24 C25 6.8(4)
C23 C24 C25 N6 -179.0(3)
C23 C24 C25 C20 1.9(4)
O3 C20 C25 N6 -2.9(4)
C21 C20 C25 N6 173.7(2)
O3 C20 C25 C24 176.3(3)
C21 C20 C25 C24 -7.2(4)
N6 C26 C27 C28 175.4(2)
C26 C27 C28 C29 -178.8(3)
N7 C30 C31 C32 -174.7(3)
C30 C31 C32 C33 172.2(3)
C22 C21 C34 C36 151.6(3)
C20 C21 C34 C36 -35.0(4)
C22 C21 C34 C35 -30.0(4)
C20 C21 C34 C35 143.4(3)
C21 C34 C36 C37 -17.1(5)
C35 C34 C36 C37 164.4(3)
C21 C34 C36 C38 168.0(3)
C35 C34 C36 C38 -10.5(4)
C5 C6 N1 C7 4.5(5)
C1 C6 N1 C7 -176.2(2)
C8 C7 N1 C6 94.3(3)
C5 C4 N2 C11 -1.6(5)
C3 C4 N2 C11 177.9(3)
C12 C11 N2 C4 -82.7(4)
C24 C25 N6 C26 4.2(5)
C20 C25 N6 C26 -176.7(2)
C27 C26 N6 C25 99.8(3)
C24 C23 N7 C30 -3.7(5)
C22 C23 N7 C30 175.6(3)
C31 C30 N7 C23 -86.3(4)
